data_4068253
loop_
_publ_author_name
'Hu, Jian'
'Yip, John H. K.'

_publ_section_title
;
 Regioselective Double Cycloplatination of
 9,10-Bis(diphenylphosphino)anthracene
;
_journal_issue 4
_journal_name_full Organometallics
_journal_page_first 1093
_journal_paper_doi 10.1021/om800356k
_journal_volume 28
_journal_year 2009
_chemical_formula_sum 'C64 H49 F3 N0 O4.5 P4 Pt S'
_chemical_formula_weight 1298.06
_chemical_name_systematic
; 
 ? 
;
_space_group_IT_number 14
_symmetry_cell_setting monoclinic
_symmetry_space_group_name_Hall '-P 2ybc'
_symmetry_space_group_name_H-M 'P 1 21/c 1'
_atom_sites_solution_hydrogens geom
_atom_sites_solution_primary direct
_atom_sites_solution_secondary difmap
_audit_creation_method SHELXL-97
_cell_angle_alpha 90.00
_cell_angle_beta 99.471(2)
_cell_angle_gamma 90.00
_cell_formula_units_Z 4
_cell_length_a 17.8640(14)
_cell_length_b 14.8117(12)
_cell_length_c 22.2595(17)
_cell_measurement_reflns_used 3997
_cell_measurement_temperature 293(2)
_cell_measurement_theta_max 22.90
_cell_measurement_theta_min 2.31
_cell_volume 5809.5(8)
_computing_cell_refinement 'Bruker SMART'
_computing_data_collection 'Bruker SMART'
_computing_data_reduction 'Bruker SAINT'
_computing_molecular_graphics 'Bruker SHELXTL'
_computing_publication_material 'Bruker SHELXTL'
_computing_structure_refinement 'SHELXL-97 (Sheldrick, 1997)'
_computing_structure_solution 'SHELXS-97 (Sheldrick, 1990)'
_diffrn_ambient_temperature 293(2)
_diffrn_measured_fraction_theta_full 0.999
_diffrn_measured_fraction_theta_max 0.999
_diffrn_measurement_device_type 'CCD area detector'
_diffrn_measurement_method 'phi and omega scans'
_diffrn_radiation_monochromator graphite
_diffrn_radiation_source 'fine-focus sealed tube'
_diffrn_radiation_type MoK\a
_diffrn_radiation_wavelength 0.71073
_diffrn_reflns_av_R_equivalents 0.0710
_diffrn_reflns_av_sigmaI/netI 0.0851
_diffrn_reflns_limit_h_max 23
_diffrn_reflns_limit_h_min -23
_diffrn_reflns_limit_k_max 13
_diffrn_reflns_limit_k_min -19
_diffrn_reflns_limit_l_max 28
_diffrn_reflns_limit_l_min -28
_diffrn_reflns_number 39772
_diffrn_reflns_theta_full 27.50
_diffrn_reflns_theta_max 27.50
_diffrn_reflns_theta_min 1.66
_exptl_absorpt_coefficient_mu 2.619
_exptl_absorpt_correction_T_max 0.8587
_exptl_absorpt_correction_T_min 0.5721
_exptl_absorpt_correction_type 'Sadabs, (Sheldrick 2001)'
_exptl_crystal_colour YELLOW
_exptl_crystal_density_diffrn 1.484
_exptl_crystal_density_meas 0
_exptl_crystal_density_method 'not measured'
_exptl_crystal_description PLATE
_exptl_crystal_F_000 2600
_exptl_crystal_size_max 0.24
_exptl_crystal_size_mid 0.20
_exptl_crystal_size_min 0.06
_refine_diff_density_max 1.860
_refine_diff_density_min -1.469
_refine_diff_density_rms 0.153
_refine_ls_extinction_method none
_refine_ls_goodness_of_fit_ref 1.065
_refine_ls_hydrogen_treatment mixed
_refine_ls_matrix_type full
_refine_ls_number_parameters 698
_refine_ls_number_reflns 13328
_refine_ls_number_restraints 54
_refine_ls_restrained_S_all 1.088
_refine_ls_R_factor_all 0.1099
_refine_ls_R_factor_gt 0.0647
_refine_ls_shift/su_max 0.001
_refine_ls_shift/su_mean 0.000
_refine_ls_structure_factor_coef Fsqd
_refine_ls_weighting_details 'calc w=1/[\s^2^(Fo^2^)+(0.0653P)^2^+12.4544P] where P=(Fo^2^+2Fc^2^)/3'
_refine_ls_weighting_scheme calc
_refine_ls_wR_factor_gt 0.1492
_refine_ls_wR_factor_ref 0.1660
_reflns_number_gt 8493
_reflns_number_total 13328
_reflns_threshold_expression >2sigma(I)
_cod_data_source_file om800356k_si_003.cif
_cod_data_source_block 6288a
_cod_depositor_comments
;
The following automatic conversions were performed:

'_symmetry_cell_setting' value 'Monoclinic' changed to 'monoclinic'
according to /home/saulius/struct/CIF-dictionaries/cif_core.dic
dictionary named 'cif_core.dic' version 2.4.2 from 2011-04-26.

Automatic conversion script
Id: cif_fix_values 1715 2011-07-08 13:25:40Z adriana 
;
_cod_original_sg_symbol_H-M P2(1)/c
_cod_original_formula_sum 'C64 H49 F3 N0 O4.50 P4 Pt S'
_cod_database_code 4068253

loop_
_symmetry_equiv_pos_as_xyz
'x, y, z'
'-x, y+1/2, -z+1/2'
'-x, -y, -z'
'x, -y-1/2, z-1/2'

loop_
_atom_site_label
_atom_site_type_symbol
_atom_site_fract_x
_atom_site_fract_y
_atom_site_fract_z
_atom_site_U_iso_or_equiv
_atom_site_adp_type
_atom_site_occupancy
_atom_site_symmetry_multiplicity
_atom_site_calc_flag
_atom_site_refinement_flags
Pt1 Pt 0.267248(16) 0.255286(19) 0.805181(11) 0.02959(10) Uani 1 1 d .
P1 P 0.37253(10) 0.25065(12) 0.76153(7) 0.0265(4) Uani 1 1 d .
P2 P 0.15296(12) 0.26344(16) 0.84117(9) 0.0439(5) Uani 1 1 d .
P3 P 0.16838(12) 0.25883(15) 0.72268(9) 0.0403(5) Uani 1 1 d .
P4 P 0.62797(12) 0.26595(14) 1.00438(9) 0.0349(5) Uani 1 1 d .
O1 O 0.7050(3) 0.2906(5) 0.9948(2) 0.0549(16) Uani 1 1 d .
C1 C 0.3431(4) 0.2499(5) 0.8851(3) 0.0298(14) Uani 1 1 d .
C2 C 0.3227(4) 0.2443(5) 0.9412(3) 0.0341(16) Uani 1 1 d .
H2 H 0.2714 0.2458 0.9444 0.041 Uiso 1 1 calc R
C3 C 0.3771(5) 0.2363(5) 0.9950(3) 0.0346(17) Uani 1 1 d .
H3 H 0.3607 0.2301 1.0324 0.042 Uiso 1 1 calc R
C4 C 0.4514(4) 0.2375(4) 0.9930(3) 0.0298(15) Uani 1 1 d .
H4 H 0.4856 0.2332 1.0292 0.036 Uiso 1 1 calc R
C5 C 0.6615(4) 0.2503(5) 0.8690(3) 0.0380(17) Uani 1 1 d .
H5 H 0.6989 0.2512 0.9034 0.046 Uiso 1 1 calc R
C6 C 0.6818(4) 0.2494(5) 0.8137(4) 0.0404(18) Uani 1 1 d .
H6 H 0.7330 0.2516 0.8105 0.049 Uiso 1 1 calc R
C7 C 0.6283(5) 0.2452(5) 0.7610(4) 0.0395(18) Uani 1 1 d .
H7 H 0.6439 0.2440 0.7231 0.047 Uiso 1 1 calc R
C8 C 0.5531(4) 0.2427(5) 0.7646(3) 0.0320(15) Uani 1 1 d .
H8 H 0.5178 0.2383 0.7290 0.038 Uiso 1 1 calc R
C9 C 0.4504(4) 0.2464(4) 0.8261(3) 0.0251(13) Uani 1 1 d .
C10 C 0.5584(4) 0.2515(4) 0.9339(3) 0.0279(14) Uani 1 1 d .
C11 C 0.5824(4) 0.2501(5) 0.8763(3) 0.0310(15) Uani 1 1 d .
C12 C 0.5273(4) 0.2465(4) 0.8215(3) 0.0305(15) Uani 1 1 d .
C13 C 0.4247(4) 0.2474(4) 0.8824(3) 0.0257(13) Uani 1 1 d .
C14 C 0.4799(4) 0.2453(4) 0.9368(3) 0.0282(14) Uani 1 1 d .
C15 C 0.1008(4) 0.3062(7) 0.7684(3) 0.046(2) Uani 1 1 d .
H15A H 0.0504 0.2806 0.7582 0.055 Uiso 1 1 calc R
H15B H 0.0984 0.3716 0.7668 0.055 Uiso 1 1 calc R
C1A C 0.3879(4) 0.3488(4) 0.7161(3) 0.0277(16) Uani 1 1 d .
C2A C 0.3669(5) 0.4321(5) 0.7372(4) 0.041(2) Uani 1 1 d .
H2A H 0.3445 0.4351 0.7720 0.049 Uiso 1 1 calc R
C3A C 0.3791(6) 0.5102(6) 0.7064(5) 0.061(3) Uani 1 1 d .
H3A H 0.3674 0.5660 0.7216 0.073 Uiso 1 1 calc R
C4A C 0.4087(6) 0.5050(6) 0.6534(4) 0.063(3) Uani 1 1 d .
H4A H 0.4150 0.5575 0.6318 0.076 Uiso 1 1 calc R
C5A C 0.4291(6) 0.4237(6) 0.6318(4) 0.055(2) Uani 1 1 d .
H5A H 0.4507 0.4211 0.5965 0.066 Uiso 1 1 calc R
C6A C 0.4176(5) 0.3456(5) 0.6626(3) 0.0390(19) Uani 1 1 d .
H6A H 0.4300 0.2901 0.6472 0.047 Uiso 1 1 calc R
C1B C 0.3746(4) 0.1512(5) 0.7145(4) 0.0341(18) Uani 1 1 d .
C2B C 0.4078(5) 0.0717(5) 0.7391(4) 0.0400(19) Uani 1 1 d .
H2B H 0.4367 0.0715 0.7779 0.048 Uiso 1 1 calc R
C3B C 0.3974(7) -0.0074(6) 0.7052(5) 0.067(3) Uani 1 1 d .
H3B H 0.4194 -0.0607 0.7217 0.081 Uiso 1 1 calc R
C4B C 0.3554(7) -0.0084(7) 0.6478(5) 0.068(3) Uani 1 1 d .
H4B H 0.3478 -0.0620 0.6259 0.081 Uiso 1 1 calc R
C5B C 0.3249(6) 0.0704(7) 0.6232(4) 0.060(3) Uani 1 1 d .
H5B H 0.2979 0.0704 0.5838 0.072 Uiso 1 1 calc R
C6B C 0.3334(5) 0.1507(5) 0.6559(3) 0.0398(19) Uani 1 1 d .
H6B H 0.3116 0.2036 0.6387 0.048 Uiso 1 1 calc R
C1C C 0.1389(6) 0.3399(8) 0.9018(4) 0.058(3) Uani 1 1 d .
C2C C 0.1860(7) 0.4140(8) 0.9120(5) 0.073(3) Uani 1 1 d .
H2C H 0.2231 0.4236 0.8879 0.088 Uiso 1 1 calc R
C3C C 0.1781(8) 0.4747(9) 0.9586(5) 0.088(4) Uani 1 1 d .
H3C H 0.2101 0.5245 0.9657 0.105 Uiso 1 1 calc R
C4C C 0.1233(9) 0.4606(12) 0.9936(6) 0.104(6) Uani 1 1 d .
H4C H 0.1176 0.5011 1.0245 0.125 Uiso 1 1 calc R
C5C C 0.0769(9) 0.3875(12) 0.9835(5) 0.104(5) Uani 1 1 d .
H5C H 0.0399 0.3792 1.0078 0.125 Uiso 1 1 calc R
C6C C 0.0832(6) 0.3227(9) 0.9368(5) 0.080(4) Uani 1 1 d .
H6C H 0.0519 0.2723 0.9303 0.096 Uiso 1 1 calc R
C1D C 0.1147(5) 0.1542(7) 0.8545(4) 0.047(2) Uani 1 1 d .
C2D C 0.0390(6) 0.1352(9) 0.8378(5) 0.087(4) Uani 1 1 d .
H2D H 0.0050 0.1803 0.8222 0.104 Uiso 1 1 calc R
C3D C 0.0132(8) 0.0460(13) 0.8446(8) 0.142(7) Uani 1 1 d .
H3D H -0.0381 0.0332 0.8333 0.170 Uiso 1 1 calc R
C4D C 0.0602(8) -0.0202(11) 0.8667(8) 0.119(6) Uani 1 1 d .
H4D H 0.0415 -0.0776 0.8723 0.142 Uiso 1 1 calc R
C5D C 0.1363(7) -0.0030(8) 0.8811(6) 0.080(3) Uani 1 1 d .
H5D H 0.1696 -0.0495 0.8952 0.096 Uiso 1 1 calc R
C6D C 0.1645(6) 0.0849(7) 0.8747(4) 0.059(3) Uani 1 1 d .
H6D H 0.2163 0.0962 0.8840 0.071 Uiso 1 1 calc R
C1E C 0.1312(5) 0.1508(6) 0.6963(4) 0.045(2) Uani 1 1 d .
C2E C 0.1734(6) 0.0740(7) 0.7129(4) 0.055(2) Uani 1 1 d .
H2E H 0.2214 0.0795 0.7361 0.066 Uiso 1 1 calc R
C3E C 0.1456(7) -0.0110(8) 0.6957(5) 0.075(3) Uani 1 1 d .
H3E H 0.1743 -0.0626 0.7065 0.090 Uiso 1 1 calc R
C4E C 0.0733(7) -0.0164(10) 0.6616(6) 0.086(4) Uani 1 1 d .
H4E H 0.0540 -0.0729 0.6491 0.104 Uiso 1 1 calc R
C5E C 0.0306(7) 0.0563(10) 0.6462(5) 0.078(4) Uani 1 1 d .
H5E H -0.0183 0.0503 0.6245 0.093 Uiso 1 1 calc R
C6E C 0.0597(5) 0.1405(8) 0.6628(4) 0.068(3) Uani 1 1 d .
H6E H 0.0305 0.1914 0.6512 0.081 Uiso 1 1 calc R
C1F C 0.1706(5) 0.3285(6) 0.6566(3) 0.044(2) Uani 1 1 d .
C2F C 0.1845(6) 0.4206(7) 0.6651(4) 0.060(3) Uani 1 1 d .
H2F H 0.1877 0.4449 0.7039 0.073 Uiso 1 1 calc R
C3F C 0.1935(7) 0.4766(8) 0.6176(5) 0.079(3) Uani 1 1 d .
H3F H 0.2022 0.5380 0.6241 0.095 Uiso 1 1 calc R
C4F C 0.1893(8) 0.4402(11) 0.5599(5) 0.099(5) Uani 1 1 d .
H4F H 0.1969 0.4767 0.5274 0.118 Uiso 1 1 calc R
C5F C 0.1736(8) 0.3489(11) 0.5507(5) 0.095(4) Uani 1 1 d .
H5F H 0.1683 0.3250 0.5116 0.114 Uiso 1 1 calc R
C6F C 0.1658(7) 0.2942(8) 0.5984(4) 0.070(3) Uani 1 1 d .
H6F H 0.1571 0.2328 0.5917 0.083 Uiso 1 1 calc R
C1G C 0.5941(5) 0.3569(5) 1.0469(3) 0.0361(18) Uani 1 1 d .
C2G C 0.6026(6) 0.4446(6) 1.0242(4) 0.055(3) Uani 1 1 d .
H2G H 0.6220 0.4524 0.9882 0.066 Uiso 1 1 calc R
C3G C 0.5823(7) 0.5183(6) 1.0550(5) 0.065(3) Uani 1 1 d .
H3G H 0.5883 0.5759 1.0398 0.078 Uiso 1 1 calc R
C4G C 0.5532(6) 0.5082(6) 1.1080(4) 0.063(3) Uani 1 1 d .
H4G H 0.5390 0.5588 1.1282 0.076 Uiso 1 1 calc R
C5G C 0.5452(6) 0.4241(6) 1.1312(4) 0.052(2) Uani 1 1 d .
H5G H 0.5261 0.4175 1.1674 0.063 Uiso 1 1 calc R
C6G C 0.5651(5) 0.3493(5) 1.1011(3) 0.041(2) Uani 1 1 d .
H6G H 0.5592 0.2923 1.1172 0.049 Uiso 1 1 calc R
C1H C 0.6268(4) 0.1611(5) 1.0462(3) 0.0328(17) Uani 1 1 d .
C2H C 0.5944(5) 0.0833(5) 1.0210(4) 0.045(2) Uani 1 1 d .
H2H H 0.5672 0.0845 0.9816 0.054 Uiso 1 1 calc R
C3H C 0.6011(5) 0.0035(6) 1.0528(4) 0.052(2) Uani 1 1 d .
H3H H 0.5792 -0.0489 1.0348 0.062 Uiso 1 1 calc R
C4H C 0.6403(5) 0.0013(6) 1.1112(4) 0.050(2) Uani 1 1 d .
H4H H 0.6444 -0.0526 1.1328 0.060 Uiso 1 1 calc R
C5H C 0.6731(6) 0.0773(6) 1.1376(4) 0.053(2) Uani 1 1 d .
H5H H 0.6992 0.0756 1.1774 0.064 Uiso 1 1 calc R
C6H C 0.6675(5) 0.1582(6) 1.1048(4) 0.043(2) Uani 1 1 d .
H6H H 0.6911 0.2100 1.1222 0.051 Uiso 1 1 calc R
S1 S 0.85521(16) 0.2343(3) 0.7236(2) 0.1031(13) Uani 1 1 d D
O2 O 0.9187(6) 0.2501(6) 0.7028(8) 0.215(8) Uani 1 1 d DU
O3 O 0.8711(8) 0.2091(11) 0.7897(4) 0.254(9) Uani 1 1 d DU
O4 O 0.7926(3) 0.2914(4) 0.7135(3) 0.0607(17) Uani 1 1 d DU
C16 C 0.8222(6) 0.1285(9) 0.6975(6) 0.094(4) Uani 1 1 d D
F1 F 0.8008(8) 0.1340(8) 0.6387(5) 0.244(8) Uani 1 1 d DU
F2 F 0.8731(4) 0.0642(5) 0.7058(4) 0.110(2) Uani 1 1 d DU
F3 F 0.7664(6) 0.1024(6) 0.7182(7) 0.216(6) Uani 1 1 d DU
O1W O 0.883(2) 0.272(2) 0.9298(17) 0.223(14) Uiso 0.50 1 d P

loop_
_atom_site_aniso_label
_atom_site_aniso_U_11
_atom_site_aniso_U_22
_atom_site_aniso_U_33
_atom_site_aniso_U_23
_atom_site_aniso_U_13
_atom_site_aniso_U_12
Pt1 0.03077(15) 0.03634(17) 0.02142(14) 0.00054(14) 0.00357(10) 0.00529(15)
P1 0.0334(9) 0.0253(8) 0.0203(8) -0.0004(8) 0.0035(7) 0.0019(9)
P2 0.0361(11) 0.0659(15) 0.0301(10) 0.0065(10) 0.0067(9) 0.0140(11)
P3 0.0353(10) 0.0581(14) 0.0266(9) 0.0001(10) 0.0026(8) 0.0086(11)
P4 0.0347(10) 0.0437(12) 0.0251(9) -0.0027(8) 0.0015(8) -0.0049(9)
O1 0.043(4) 0.088(5) 0.032(3) -0.011(3) 0.002(3) -0.019(3)
C1 0.036(4) 0.028(3) 0.024(3) 0.001(3) 0.002(3) 0.000(3)
C2 0.034(4) 0.041(4) 0.029(3) 0.004(3) 0.009(3) 0.001(4)
C3 0.046(4) 0.036(4) 0.023(3) 0.004(3) 0.008(3) -0.003(4)
C4 0.037(4) 0.031(4) 0.021(3) 0.000(3) 0.003(3) -0.001(3)
C5 0.027(4) 0.051(5) 0.035(4) 0.002(4) 0.002(3) -0.001(4)
C6 0.031(4) 0.050(5) 0.041(4) -0.002(4) 0.010(3) -0.001(4)
C7 0.046(4) 0.042(4) 0.034(4) -0.001(4) 0.016(3) 0.008(4)
C8 0.031(4) 0.035(4) 0.031(4) 0.004(3) 0.009(3) 0.001(3)
C9 0.035(4) 0.019(3) 0.022(3) 0.000(3) 0.006(3) 0.000(3)
C10 0.036(4) 0.029(3) 0.018(3) -0.003(3) 0.002(3) 0.001(3)
C11 0.032(4) 0.028(3) 0.034(4) -0.002(3) 0.011(3) -0.001(3)
C12 0.041(4) 0.022(3) 0.028(3) 0.002(3) 0.004(3) -0.002(3)
C13 0.034(4) 0.020(3) 0.023(3) -0.002(3) 0.006(3) -0.003(3)
C14 0.030(3) 0.026(3) 0.030(3) 0.002(3) 0.009(3) -0.003(3)
C15 0.032(4) 0.073(6) 0.032(4) 0.009(4) 0.004(4) 0.016(4)
C1A 0.034(4) 0.025(3) 0.023(4) 0.002(3) 0.000(3) -0.006(3)
C2A 0.052(5) 0.038(4) 0.031(4) -0.011(3) 0.003(4) 0.002(4)
C3A 0.096(8) 0.023(4) 0.061(6) -0.001(4) 0.005(6) -0.002(5)
C4A 0.095(9) 0.038(5) 0.051(6) 0.010(4) -0.008(6) -0.017(5)
C5A 0.078(7) 0.051(5) 0.037(5) 0.008(4) 0.011(5) -0.015(5)
C6A 0.061(6) 0.033(4) 0.022(4) 0.002(3) 0.002(4) -0.003(4)
C1B 0.034(4) 0.030(4) 0.041(5) -0.005(3) 0.012(4) -0.001(3)
C2B 0.046(5) 0.032(4) 0.045(5) 0.007(4) 0.016(4) 0.006(4)
C3B 0.095(9) 0.028(5) 0.086(8) 0.001(5) 0.038(7) 0.007(5)
C4B 0.090(9) 0.048(6) 0.071(7) -0.030(6) 0.030(7) -0.017(6)
C5B 0.071(7) 0.068(7) 0.043(5) -0.024(5) 0.014(5) -0.016(6)
C6B 0.049(5) 0.042(4) 0.028(4) -0.011(3) 0.003(4) -0.005(4)
C1C 0.049(6) 0.098(8) 0.027(5) 0.010(5) 0.008(4) 0.038(6)
C2C 0.078(8) 0.098(9) 0.045(6) -0.007(6) 0.010(6) 0.032(7)
C3C 0.110(11) 0.088(9) 0.062(7) -0.012(6) 0.005(7) 0.044(8)
C4C 0.104(12) 0.151(15) 0.053(8) -0.019(9) -0.004(8) 0.071(11)
C5C 0.102(12) 0.175(16) 0.048(7) 0.021(9) 0.047(8) 0.066(11)
C6C 0.063(7) 0.134(11) 0.047(6) 0.007(6) 0.023(5) 0.031(7)
C1D 0.031(4) 0.078(6) 0.033(5) 0.017(4) 0.008(4) 0.005(4)
C2D 0.041(6) 0.118(10) 0.095(9) 0.045(8) -0.010(6) 0.000(7)
C3D 0.050(8) 0.176(17) 0.188(18) 0.075(14) -0.014(10) -0.041(10)
C4D 0.068(9) 0.108(12) 0.171(16) 0.044(11) -0.003(10) -0.029(9)
C5D 0.069(8) 0.076(8) 0.097(9) 0.018(7) 0.018(7) -0.009(6)
C6D 0.051(6) 0.069(7) 0.059(6) 0.008(5) 0.019(5) 0.004(5)
C1E 0.032(4) 0.069(6) 0.032(4) 0.000(4) 0.005(4) -0.003(4)
C2E 0.052(6) 0.065(6) 0.047(6) -0.013(5) 0.008(5) -0.017(5)
C3E 0.078(8) 0.072(7) 0.076(8) 0.003(6) 0.017(7) -0.012(6)
C4E 0.072(9) 0.107(11) 0.084(9) -0.031(8) 0.025(7) -0.043(8)
C5E 0.048(7) 0.126(11) 0.059(7) -0.023(7) 0.007(6) -0.028(7)
C6E 0.036(5) 0.112(9) 0.052(6) -0.016(6) -0.001(5) -0.009(6)
C1F 0.039(5) 0.071(6) 0.023(4) 0.006(4) 0.005(4) 0.013(4)
C2F 0.066(7) 0.079(7) 0.033(5) 0.005(5) 0.001(5) 0.010(6)
C3F 0.101(10) 0.074(7) 0.060(7) 0.027(6) 0.006(7) 0.006(7)
C4F 0.126(12) 0.124(12) 0.047(7) 0.040(8) 0.017(7) 0.016(10)
C5F 0.125(12) 0.136(12) 0.026(5) 0.015(7) 0.019(6) 0.024(10)
C6F 0.088(8) 0.082(7) 0.039(5) -0.004(5) 0.013(5) 0.019(7)
C1G 0.042(5) 0.036(4) 0.027(4) -0.001(3) -0.003(4) -0.005(4)
C2G 0.085(7) 0.039(5) 0.044(5) 0.003(4) 0.016(5) -0.017(5)
C3G 0.110(9) 0.027(4) 0.061(6) -0.006(4) 0.022(6) -0.017(5)
C4G 0.106(9) 0.037(5) 0.043(6) -0.017(4) 0.000(6) 0.002(5)
C5G 0.076(7) 0.045(5) 0.034(5) -0.001(4) 0.003(5) 0.005(5)
C6G 0.058(6) 0.038(4) 0.027(4) 0.000(3) 0.010(4) -0.002(4)
C1H 0.030(4) 0.040(4) 0.027(4) -0.003(3) 0.001(3) 0.005(3)
C2H 0.055(6) 0.039(5) 0.038(5) -0.006(4) 0.001(4) 0.007(4)
C3H 0.063(6) 0.036(5) 0.054(6) -0.004(4) 0.000(5) 0.005(4)
C4H 0.056(6) 0.041(5) 0.054(6) 0.009(4) 0.013(5) 0.011(4)
C5H 0.065(6) 0.053(6) 0.039(5) 0.010(4) -0.001(5) 0.015(5)
C6H 0.045(5) 0.041(5) 0.041(5) -0.003(4) 0.004(4) 0.002(4)
S1 0.0388(15) 0.109(3) 0.154(4) -0.032(3) -0.0049(19) 0.0159(18)
O2 0.104(9) 0.111(9) 0.46(2) 0.020(10) 0.142(12) 0.025(7)
O3 0.247(15) 0.384(18) 0.101(9) -0.023(11) -0.064(10) 0.218(14)
O4 0.040(4) 0.076(4) 0.065(4) 0.004(4) 0.005(3) 0.010(3)
C16 0.083(10) 0.084(9) 0.123(12) 0.013(9) 0.041(9) 0.032(8)
F1 0.292(15) 0.199(12) 0.190(11) -0.083(10) -0.115(11) 0.081(11)
F2 0.106(6) 0.089(5) 0.141(7) 0.006(5) 0.043(5) 0.032(4)
F3 0.179(10) 0.096(7) 0.418(18) 0.046(9) 0.182(12) 0.019(7)

loop_
_atom_type_symbol
_atom_type_description
_atom_type_scat_dispersion_real
_atom_type_scat_dispersion_imag
_atom_type_scat_source
C C 0.0033 0.0016 'International Tables Vol C Tables 4.2.6.8 and 6.1.1.4'
H H 0.0000 0.0000 'International Tables Vol C Tables 4.2.6.8 and 6.1.1.4'
O O 0.0106 0.0060 'International Tables Vol C Tables 4.2.6.8 and 6.1.1.4'
F F 0.0171 0.0103 'International Tables Vol C Tables 4.2.6.8 and 6.1.1.4'
P P 0.1023 0.0942 'International Tables Vol C Tables 4.2.6.8 and 6.1.1.4'
S S 0.1246 0.1234 'International Tables Vol C Tables 4.2.6.8 and 6.1.1.4'
Pt Pt -1.7033 8.3905 'International Tables Vol C Tables 4.2.6.8 and 6.1.1.4'
N N 0.0061 0.0033 'International Tables Vol C Tables 4.2.6.8 and 6.1.1.4'

loop_
_geom_angle_atom_site_label_1
_geom_angle_atom_site_label_2
_geom_angle_atom_site_label_3
_geom_angle
C1 Pt1 P1 83.9(2)
C1 Pt1 P2 101.3(2)
P1 Pt1 P2 174.68(6)
C1 Pt1 P3 172.2(2)
P1 Pt1 P3 103.82(7)
P2 Pt1 P3 71.00(7)
C1B P1 C1A 108.0(3)
C1B P1 C9 109.9(3)
C1A P1 C9 107.4(3)
C1B P1 Pt1 111.8(3)
C1A P1 Pt1 115.4(3)
C9 P1 Pt1 104.1(2)
C1D P2 C1C 109.6(5)
C1D P2 C15 107.7(4)
C1C P2 C15 109.2(4)
C1D P2 Pt1 113.0(3)
C1C P2 Pt1 121.9(4)
C15 P2 Pt1 93.5(3)
C1D P2 P3 104.0(3)
C1C P2 P3 142.5(3)
C15 P2 P3 42.9(3)
Pt1 P2 P3 54.74(6)
C1E P3 C1F 107.5(4)
C1E P3 C15 106.2(4)
C1F P3 C15 109.8(4)
C1E P3 Pt1 115.4(3)
C1F P3 Pt1 122.7(3)
C15 P3 Pt1 93.1(2)
C1E P3 P2 104.5(3)
C1F P3 P2 143.4(3)
C15 P3 P2 42.9(2)
Pt1 P3 P2 54.26(6)
O1 P4 C1G 107.0(4)
O1 P4 C1H 112.1(4)
C1G P4 C1H 109.7(4)
O1 P4 C10 114.8(3)
C1G P4 C10 107.2(3)
C1H P4 C10 105.9(3)
C2 C1 C13 117.0(6)
C2 C1 Pt1 124.1(6)
C13 C1 Pt1 118.9(5)
C1 C2 C3 122.1(7)
C4 C3 C2 121.1(7)
C3 C4 C14 122.0(7)
C6 C5 C11 121.2(7)
C5 C6 C7 121.7(7)
C8 C7 C6 120.0(7)
C7 C8 C12 121.4(7)
C12 C9 C13 122.5(6)
C12 C9 P1 125.0(5)
C13 C9 P1 112.5(5)
C11 C10 C14 119.3(6)
C11 C10 P4 120.6(5)
C14 C10 P4 120.0(5)
C10 C11 C12 120.2(6)
C10 C11 C5 123.1(7)
C12 C11 C5 116.7(6)
C9 C12 C8 122.3(6)
C9 C12 C11 118.9(6)
C8 C12 C11 118.9(7)
C9 C13 C14 118.3(6)
C9 C13 C1 120.6(6)
C14 C13 C1 121.1(6)
C10 C14 C4 122.9(6)
C10 C14 C13 120.6(6)
C4 C14 C13 116.5(6)
P3 C15 P2 94.2(4)
C6A C1A C2A 118.9(7)
C6A C1A P1 124.5(6)
C2A C1A P1 116.6(6)
C3A C2A C1A 120.1(8)
C4A C3A C2A 119.7(8)
C5A C4A C3A 120.9(8)
C4A C5A C6A 119.6(9)
C5A C6A C1A 120.7(8)
C6B C1B C2B 119.5(7)
C6B C1B P1 119.3(6)
C2B C1B P1 120.6(6)
C1B C2B C3B 119.3(8)
C4B C3B C2B 121.3(9)
C5B C4B C3B 119.0(9)
C4B C5B C6B 121.4(9)
C1B C6B C5B 119.5(8)
C2C C1C C6C 122.0(10)
C2C C1C P2 117.7(8)
C6C C1C P2 120.3(10)
C1C C2C C3C 120.1(12)
C4C C3C C2C 119.7(14)
C5C C4C C3C 120.2(13)
C4C C5C C6C 122.3(13)
C1C C6C C5C 115.7(13)
C2D C1D C6D 119.2(10)
C2D C1D P2 121.6(8)
C6D C1D P2 118.7(7)
C1D C2D C3D 119.1(11)
C4D C3D C2D 122.0(12)
C3D C4D C5D 119.4(13)
C4D C5D C6D 120.3(12)
C1D C6D C5D 119.8(10)
C6E C1E C2E 118.1(9)
C6E C1E P3 122.4(8)
C2E C1E P3 119.4(6)
C1E C2E C3E 121.3(9)
C2E C3E C4E 117.5(12)
C5E C4E C3E 122.5(12)
C4E C5E C6E 119.1(11)
C1E C6E C5E 121.4(11)
C6F C1F C2F 118.0(9)
C6F C1F P3 123.3(8)
C2F C1F P3 118.5(6)
C3F C2F C1F 121.8(9)
C2F C3F C4F 118.9(11)
C3F C4F C5F 119.6(11)
C6F C5F C4F 120.6(11)
C5F C6F C1F 120.9(11)
C6G C1G C2G 117.5(8)
C6G C1G P4 126.7(6)
C2G C1G P4 115.7(6)
C3G C2G C1G 120.1(9)
C2G C3G C4G 120.8(8)
C5G C4G C3G 120.1(9)
C4G C5G C6G 120.0(9)
C5G C6G C1G 121.4(8)
C2H C1H C6H 118.8(7)
C2H C1H P4 123.4(6)
C6H C1H P4 117.5(6)
C1H C2H C3H 121.2(8)
C4H C3H C2H 119.8(8)
C5H C4H C3H 120.5(8)
C4H C5H C6H 119.6(8)
C1H C6H C5H 120.0(8)
O2 S1 O4 123.5(6)
O2 S1 O3 110.8(8)
O4 S1 O3 109.1(6)
O2 S1 C16 107.8(6)
O4 S1 C16 105.9(4)
O3 S1 C16 95.9(7)
F3 C16 F1 105.9(13)
F3 C16 F2 107.9(11)
F1 C16 F2 105.7(11)
F3 C16 S1 114.1(10)
F1 C16 S1 107.9(9)
F2 C16 S1 114.8(9)

loop_
_geom_bond_atom_site_label_1
_geom_bond_atom_site_label_2
_geom_bond_distance
Pt1 C1 2.052(7)
Pt1 P1 2.2555(18)
Pt1 P2 2.316(2)
Pt1 P3 2.330(2)
P1 C1B 1.811(7)
P1 C1A 1.817(7)
P1 C9 1.830(7)
P2 C1D 1.800(10)
P2 C1C 1.812(10)
P2 C15 1.842(8)
P2 P3 2.698(3)
P3 C1E 1.794(9)
P3 C1F 1.802(8)
P3 C15 1.841(8)
P4 O1 1.473(6)
P4 C1G 1.806(8)
P4 C1H 1.814(8)
P4 C10 1.846(7)
C1 C2 1.360(9)
C1 C13 1.469(10)
C2 C3 1.418(10)
C3 C4 1.337(10)
C4 C14 1.429(9)
C5 C6 1.340(11)
C5 C11 1.449(10)
C6 C7 1.387(11)
C7 C8 1.359(10)
C8 C12 1.418(10)
C9 C12 1.394(10)
C9 C13 1.404(9)
C10 C11 1.417(9)
C10 C14 1.418(10)
C11 C12 1.436(10)
C13 C14 1.432(9)
C1A C6A 1.383(10)
C1A C2A 1.393(10)
C2A C3A 1.380(11)
C3A C4A 1.373(14)
C4A C5A 1.369(13)
C5A C6A 1.377(11)
C1B C6B 1.388(10)
C1B C2B 1.389(10)
C2B C3B 1.390(12)
C3B C4B 1.371(14)
C4B C5B 1.363(14)
C5B C6B 1.389(11)
C1C C2C 1.379(15)
C1C C6C 1.383(13)
C2C C3C 1.396(14)
C3C C4C 1.365(19)
C4C C5C 1.36(2)
C5C C6C 1.433(17)
C1D C2D 1.372(13)
C1D C6D 1.384(12)
C2D C3D 1.415(18)
C3D C4D 1.331(19)
C4D C5D 1.367(16)
C5D C6D 1.412(14)
C1E C6E 1.377(11)
C1E C2E 1.380(12)
C2E C3E 1.385(13)
C3E C4E 1.388(16)
C4E C5E 1.332(16)
C5E C6E 1.379(15)
C1F C6F 1.381(12)
C1F C2F 1.394(13)
C2F C3F 1.374(13)
C3F C4F 1.384(16)
C4F C5F 1.389(18)
C5F C6F 1.362(15)
C1G C6G 1.394(10)
C1G C2G 1.411(11)
C2G C3G 1.369(12)
C3G C4G 1.374(13)
C4G C5G 1.365(12)
C5G C6G 1.372(11)
C1H C2H 1.368(11)
C1H C6H 1.384(10)
C2H C3H 1.372(11)
C3H C4H 1.370(12)
C4H C5H 1.358(12)
C5H C6H 1.399(11)
S1 O2 1.315(9)
S1 O4 1.391(6)
S1 O3 1.499(10)
S1 C16 1.741(15)
C16 F3 1.228(11)
C16 F1 1.304(12)
C16 F2 1.308(10)
